data_2205301
loop_
_publ_author_name
'Imoda, Tomohiko'
'Hirota, Tsuyoshi'
'Takahashi, Hiroo'
'Mizuguchi, Jin'

_publ_section_title
;
 3,6-Di-2-pyridylpyrrolo[3,4-<i>c</i>]pyrrole-1,4(2<i>H</i>,5<i>H</i>)-dione
;
_journal_issue 3
_journal_name_full 'Acta Crystallographica Section E'
_journal_page_first o616
_journal_page_last o618
_journal_paper_doi 10.1107/S1600536805002126
_journal_volume 61
_journal_year 2005
_chemical_formula_iupac 'C16 H10 N4 O2'
_chemical_formula_moiety 'C16 H10 N4 O2'
_chemical_formula_sum 'C16 H10 N4 O2'
_chemical_formula_weight 290.28
_space_group_IT_number 13
_symmetry_cell_setting monoclinic
_symmetry_space_group_name_Hall '-P 2ya'
_symmetry_space_group_name_H-M 'P 1 2/a 1'
_cell_angle_alpha 90
_cell_angle_beta 110.758(7)
_cell_angle_gamma 90
_cell_formula_units_Z 4
_cell_length_a 16.097(2)
_cell_length_b 3.7144(5)
_cell_length_c 21.725(2)
_cell_measurement_reflns_used 9840
_cell_measurement_temperature 93.2
_cell_measurement_theta_max 68.4
_cell_measurement_theta_min 2.9
_cell_volume 1214.6(3)
_computing_cell_refinement PROCESS-AUTO
_computing_data_collection 'PROCESS-AUTO (Rigaku, 1998)'
_computing_data_reduction
;
TEXSAN (Molecular Structure Corporation, 2001)
;
_computing_molecular_graphics 'ORTEPIII (Burnett & Johnson, 1996)'
_computing_publication_material TEXSAN
_computing_structure_refinement TEXSAN
_computing_structure_solution 'SHELXS97 (Sheldrick, 1997)'
_diffrn_detector_area_resol_mean 10.00
_diffrn_measured_fraction_theta_full 0.9050
_diffrn_measured_fraction_theta_max 0.9050
_diffrn_measurement_device_type 'Rigaku R-AXIS RAPID Imaging Plate'
_diffrn_measurement_method '48 frames, \d \w = 15\%'
_diffrn_radiation_type 'Cu K\a'
_diffrn_radiation_wavelength 1.5418
_diffrn_reflns_av_R_equivalents 0.079
_diffrn_reflns_limit_h_max 19
_diffrn_reflns_limit_h_min -19
_diffrn_reflns_limit_k_max 3
_diffrn_reflns_limit_k_min -3
_diffrn_reflns_limit_l_max 25
_diffrn_reflns_limit_l_min -25
_diffrn_reflns_number 9996
_diffrn_reflns_theta_full 68.25
_diffrn_reflns_theta_max 68.25
_exptl_absorpt_coefficient_mu 0.904
_exptl_absorpt_correction_T_max 0.835
_exptl_absorpt_correction_T_min 0.292
_exptl_absorpt_correction_type multi-scan
_exptl_absorpt_process_details '(Higashi, 1995)'
_exptl_crystal_colour red
_exptl_crystal_density_diffrn 1.587
_exptl_crystal_density_method 'not measured'
_exptl_crystal_description needle
_exptl_crystal_F_000 600.0
_exptl_crystal_size_max 0.600
_exptl_crystal_size_mid 0.200
_exptl_crystal_size_min 0.200
_refine_diff_density_max 0.68
_refine_diff_density_min -0.47
_refine_ls_extinction_method none
_refine_ls_goodness_of_fit_ref 1.905
_refine_ls_hydrogen_treatment noref
_refine_ls_number_parameters 199
_refine_ls_number_reflns 2028
_refine_ls_R_factor_gt 0.0913
_refine_ls_shift/su_max 0.0123
_refine_ls_structure_factor_coef Fsqd
_refine_ls_weighting_details 'w = 1/[\s^2^(Fo^2^) + {0.149[Max(Fo^2^,0) + 2Fc^2^]/3}^2^]'
_refine_ls_weighting_scheme calc
_refine_ls_wR_factor_ref 0.3457
_reflns_number_gt 1647
_reflns_number_total 2028
_reflns_threshold_expression F^2^>2\s(F^2^)
_cod_data_source_file lh6350.cif
_cod_data_source_block I
_cod_original_sg_symbol_H-M 'P 2/a'
_cod_database_code 2205301
_cod_database_fobs_code 2205301

loop_
_symmetry_equiv_pos_as_xyz
x,y,z
1/2+x,-y,z
-x,-y,-z
1/2-x,y,-z

loop_
_atom_site_label
_atom_site_fract_x
_atom_site_fract_y
_atom_site_fract_z
_atom_site_U_iso_or_equiv
_atom_site_adp_type
_atom_site_calc_flag
_atom_site_occupancy
_atom_site_type_symbol
O1 0.3542(2) 1.0250(10) 0.3702(2) 0.0320(10) Uani d 1.00 O
O2 0.4811(2) 0.4240(10) 0.13040(10) 0.0310(10) Uani d 1.00 O
N1 0.3669(2) 1.1830(10) 0.4774(2) 0.0260(10) Uani d 1.00 N
N2 0.3305(3) 1.4060(10) 0.5887(2) 0.0280(10) Uani d 1.00 N
N3 0.3900(2) 0.3050(10) 0.0223(2) 0.0260(10) Uani d 1.00 N
N4 0.2459(3) 0.0900(10) -0.0886(2) 0.0290(10) Uani d 1.00 N
C1 0.4913(3) 0.9550(10) 0.4665(2) 0.0230(10) Uani d 1.00 C
C2 0.3987(3) 1.0480(10) 0.4291(2) 0.0250(10) Uani d 1.00 C
C3 0.4324(3) 1.1820(10) 0.5392(2) 0.0260(10) Uani d 1.00 C
C4 0.4156(3) 1.3250(10) 0.5963(2) 0.0280(10) Uani d 1.00 C
C5 0.4872(3) 1.381(2) 0.6553(2) 0.0310(10) Uani d 1.00 C
C6 0.4700(3) 1.523(2) 0.7085(2) 0.0320(10) Uani d 1.00 C
C7 0.3830(3) 1.599(2) 0.7016(2) 0.0290(10) Uani d 1.00 C
C8 0.3163(3) 1.5380(10) 0.6417(2) 0.0270(10) Uani d 1.00 C
C9 0.5245(3) 0.5290(10) 0.0340(2) 0.0230(10) Uani d 1.00 C
C10 0.4685(3) 0.422(2) 0.0713(2) 0.0270(10) Uani d 1.00 C
C11 0.3930(3) 0.3300(10) -0.0399(2) 0.0260(10) Uani d 1.00 C
C12 0.3201(3) 0.2100(10) -0.0981(2) 0.0270(10) Uani d 1.00 C
C13 0.3273(3) 0.234(2) -0.1603(2) 0.0280(10) Uani d 1.00 C
C14 0.2563(3) 0.122(2) -0.2143(2) 0.0300(10) Uani d 1.00 C
C15 0.1810(3) -0.004(2) -0.2048(2) 0.0300(10) Uani d 1.00 C
C16 0.1797(3) -0.0180(10) -0.1418(2) 0.0280(10) Uani d 1.00 C
H1 0.3078 1.2646 0.4685 0.0317 Uiso calc 1.00 H
H2 0.3400 0.2166 0.0312 0.0317 Uiso calc 1.00 H
H3 0.5461 1.3231 0.6587 0.0372 Uiso calc 1.00 H
H4 0.5171 1.5674 0.7490 0.0380 Uiso calc 1.00 H
H5 0.3694 1.6907 0.7377 0.0346 Uiso calc 1.00 H
H6 0.2570 1.5937 0.6377 0.0325 Uiso calc 1.00 H
H7 0.3798 0.3253 -0.1652 0.0340 Uiso calc 1.00 H
H8 0.2591 0.1320 -0.2572 0.0363 Uiso calc 1.00 H
H9 0.1310 -0.0803 -0.2412 0.0360 Uiso calc 1.00 H
H10 0.1280 -0.1117 -0.1361 0.0335 Uiso calc 1.00 H

loop_
_atom_site_aniso_label
_atom_site_aniso_U_11
_atom_site_aniso_U_22
_atom_site_aniso_U_33
_atom_site_aniso_U_12
_atom_site_aniso_U_13
_atom_site_aniso_U_23
O1 0.027(2) 0.037(3) 0.028(2) 0.0010(10) 0.0070(10) 0.0000(10)
O2 0.032(2) 0.033(3) 0.028(2) -0.004(2) 0.0110(10) 0.0010(10)
N1 0.026(2) 0.022(3) 0.031(2) -0.001(2) 0.010(2) 0.001(2)
N2 0.028(2) 0.021(3) 0.036(2) 0.002(2) 0.013(2) 0.001(2)
N3 0.025(2) 0.020(3) 0.034(2) -0.002(2) 0.011(2) 0.000(2)
N4 0.031(2) 0.022(3) 0.033(2) 0.003(2) 0.010(2) -0.001(2)
C1 0.031(2) 0.013(3) 0.028(2) -0.004(2) 0.014(2) 0.002(2)
C2 0.029(2) 0.017(3) 0.033(2) 0.000(2) 0.013(2) 0.000(2)
C3 0.030(2) 0.019(3) 0.031(2) -0.001(2) 0.011(2) 0.004(2)
C4 0.029(2) 0.020(4) 0.034(2) 0.003(2) 0.012(2) 0.003(2)
C5 0.029(2) 0.032(4) 0.034(3) -0.005(2) 0.013(2) 0.000(2)
C6 0.031(3) 0.032(4) 0.030(2) -0.001(2) 0.008(2) -0.001(2)
C7 0.035(3) 0.020(3) 0.036(2) -0.003(2) 0.018(2) -0.001(2)
C8 0.029(2) 0.021(3) 0.034(2) 0.002(2) 0.014(2) 0.001(2)
C9 0.025(2) 0.016(3) 0.029(3) 0.003(2) 0.010(2) -0.002(2)
C10 0.025(2) 0.025(3) 0.031(2) 0.001(2) 0.010(2) -0.001(2)
C11 0.031(3) 0.012(3) 0.034(2) 0.005(2) 0.012(2) 0.000(2)
C12 0.027(2) 0.017(3) 0.038(3) 0.005(2) 0.010(2) 0.000(2)
C13 0.029(2) 0.022(3) 0.036(2) -0.001(2) 0.014(2) -0.001(2)
C14 0.031(3) 0.028(4) 0.033(3) 0.002(2) 0.012(2) -0.003(2)
C15 0.025(2) 0.028(4) 0.035(3) -0.002(2) 0.008(2) -0.005(2)
C16 0.026(2) 0.023(3) 0.034(3) 0.001(2) 0.010(2) -0.002(2)

loop_
_atom_type_symbol
_atom_type_description
_atom_type_scat_dispersion_real
_atom_type_scat_dispersion_imag
_atom_type_scat_source
C C 0.018 0.009
;International Tables for Crystallography
(1992, Vol. C, Tables 4.2.6.8 and 6.1.1.1)
;
H H 0.000 0.000
;International Tables for Crystallography
(1992, Vol. C, Table 6.1.1.2)
;
N N 0.031 0.018
;International Tables for Crystallography
(1992, Vol. C, Tables 4.2.6.8 and 6.1.1.1)
;
O O 0.049 0.032
;International Tables for Crystallography
(1992, Vol. C, Tables 4.2.6.8 and 6.1.1.1)
;

loop_
_geom_angle_atom_site_label_1
_geom_angle_atom_site_label_2
_geom_angle_atom_site_label_3
_geom_angle_site_symmetry_1
_geom_angle_site_symmetry_3
_geom_angle
_geom_angle_publ_flag
C2 N1 C3 . . 111.6(4) yes
C2 N1 H1 . . 124.2 no
C3 N1 H1 . . 124.2 no
C4 N2 C8 . . 116.6(4) no
C4 N2 H6 . . 141.7 no
C10 N3 C11 . . 113.0(4) yes
C10 N3 H2 . . 123.5 no
C11 N3 H2 . . 123.5 no
C12 N4 C16 . . 116.4(4) no
C12 N4 H10 . . 141.8 no
C1 C1 C2 3_676 . 107.8(5) yes
C1 C1 C3 3_676 3_676 108.8(5) yes
C2 C1 C3 . 3_676 143.4(4) yes
O1 C2 N1 . . 124.6(4) yes
O1 C2 C1 . . 131.7(4) yes
N1 C2 C1 . . 103.7(4) yes
N1 C3 C1 . 3_676 108.1(4) yes
N1 C3 C4 . . 121.1(4) yes
C1 C3 C4 3_676 . 130.7(4) yes
N2 C4 C3 . . 117.4(4) no
N2 C4 C5 . . 123.1(5) no
C3 C4 C5 . . 119.4(4) no
C4 C5 C6 . . 118.5(4) no
C4 C5 H3 . . 120.7 no
C6 C5 H3 . . 120.8 no
C5 C6 C7 . . 118.7(4) no
C5 C6 H4 . . 120.6 no
C7 C6 H4 . . 120.6 no
C6 C7 C8 . . 119.2(4) no
C6 C7 H5 . . 120.4 no
C6 C7 H6 . . 143.8 no
C8 C7 H5 . . 120.4 no
H5 C7 H6 . . 95.8 no
N2 C8 C7 . . 123.8(4) no
N2 C8 H6 . . 118.1 no
C7 C8 H6 . . 118.1 no
C9 C9 C10 3_665 . 108.1(5) yes
C9 C9 C11 3_665 3_665 108.2(5) yes
C10 C9 C11 . 3_665 143.6(4) yes
O2 C10 N3 . . 124.6(4) yes
O2 C10 C9 . . 132.2(4) yes
N3 C10 C9 . . 103.2(4) yes
N3 C11 C9 . 3_665 107.5(4) yes
N3 C11 C12 . . 122.3(4) yes
C9 C11 C12 3_665 . 130.2(4) yes
N4 C12 C11 . . 116.7(4) no
N4 C12 C13 . . 123.2(4) no
C11 C12 C13 . . 120.1(5) no
C12 C13 C14 . . 118.3(4) no
C12 C13 H7 . . 120.9 no
C14 C13 H7 . . 120.9 no
C13 C14 C15 . . 118.8(4) no
C13 C14 H8 . . 120.6 no
C15 C14 H8 . . 120.6 no
C14 C15 C16 . . 119.0(4) no
C14 C15 H9 . . 120.5 no
C14 C15 H10 . . 143.7 no
C16 C15 H9 . . 120.5 no
H9 C15 H10 . . 95.8 no
N4 C16 C15 . . 124.3(5) no
N4 C16 H10 . . 117.9 no
C15 C16 H10 . . 117.8 no
N2 H6 C7 . . 74.1 no
N4 H10 C15 . . 74.2 no

loop_
_geom_bond_atom_site_label_1
_geom_bond_atom_site_label_2
_geom_bond_site_symmetry_2
_geom_bond_distance
_geom_bond_publ_flag
O1 C2 . 1.228(6) yes
O2 C10 . 1.226(6) yes
N1 C2 . 1.412(6) yes
N1 C3 . 1.383(6) yes
N1 H1 . 0.950 no
N2 C4 . 1.355(6) no
N2 C8 . 1.344(6) no
N3 C10 . 1.402(6) yes
N3 C11 . 1.373(6) yes
N3 H2 . 0.950 no
N4 C12 . 1.357(6) no
N4 C16 . 1.327(6) no
C1 C1 3_676 1.420(8) yes
C1 C2 . 1.464(7) yes
C1 C3 3_676 1.375(7) yes
C3 C4 . 1.460(7) yes
C4 C5 . 1.402(6) no
C5 C6 . 1.385(7) no
C5 H3 . 0.950 no
C6 C7 . 1.383(7) no
C6 H4 . 0.950 no
C7 C8 . 1.382(7) no
C7 H5 . 0.950 no
C8 H6 . 0.950 no
C9 C9 3_665 1.422(8) yes
C9 C10 . 1.465(6) yes
C9 C11 3_665 1.390(7) yes
C11 C12 . 1.457(6) yes
C12 C13 . 1.399(7) no
C13 C14 . 1.381(7) no
C13 H7 . 0.950 no
C14 C15 . 1.381(7) no
C14 H8 . 0.950 no
C15 C16 . 1.378(7) no
C15 H9 . 0.950 no
C16 H10 . 0.950 no

loop_
_geom_contact_atom_site_label_1
_geom_contact_atom_site_label_2
_geom_contact_distance
_geom_contact_site_symmetry_2
_geom_contact_publ_flag
O1 C8 3.219(6) 4_546 no
O1 C14 3.240(6) 4_565 no
O1 C8 3.275(6) 4_556 no
O1 C15 3.434(6) 4_565 no
O1 C5 3.562(6) 3_686 no
O2 C16 3.148(6) 4_555 no
O2 C6 3.309(6) 3_676 no
O2 C16 3.393(6) 4_565 no
O2 C7 3.529(6) 3_676 no
N1 N2 3.099(6) 4_556 no
N1 C8 3.424(6) 4_556 no
N1 C2 3.472(7) 1_565 no
N1 C1 3.553(6) 1_565 no
N2 C8 3.456(7) 1_545 no
N3 N4 3.120(6) 4_555 no
N3 C16 3.392(6) 4_555 no
N3 C10 3.540(7) 1_545 no
N3 C9 3.557(6) 1_545 no
N4 C12 3.510(7) 1_545 no
N4 C16 3.545(7) 1_565 no
N4 C11 3.594(6) 1_545 no
C1 C3 3.451(7) 3_686 no
C1 C3 3.562(7) 1_545 no
C1 C4 3.565(7) 3_686 no
C3 C4 3.461(7) 1_545 no
C5 C6 3.435(8) 1_545 no
C9 C11 3.442(7) 3_655 no
C11 C12 3.551(7) 1_565 no
C12 C16 3.564(7) 1_565 no
C13 C14 3.551(8) 1_565 no
C13 C15 3.587(8) 1_565 no
C14 C15 3.495(8) 1_565 no

loop_
_geom_hbond_atom_site_label_D
_geom_hbond_atom_site_label_H
_geom_hbond_atom_site_label_A
_geom_hbond_site_symmetry_A
_geom_hbond_distance_DH
_geom_hbond_distance_HA
_geom_hbond_distance_DA
_geom_hbond_angle_DHA
_geom_hbond_publ_flag
N1 H1 N2 4_556 0.95 2.19 3.099(6) 159 yes
N3 H2 N4 4 0.95 2.22 3.120(6) 159 yes
